data_9005665
loop_
_publ_author_name
'Bosi, F.'
'Lucchesi, S.'

_publ_section_title
;
 Crystal chemistry of the schorl-dravite series
 Note: Tourmaline TM9914b
;
_journal_name_full 'European Journal of Mineralogy'
_journal_page_first 335
_journal_page_last 344
_journal_paper_doi 10.1127/0935-1221/2004/0016-0335
_journal_volume 16
_journal_year 2004
_chemical_compound_source 'Lake Baikal, Siberia'
_chemical_formula_sum
;Al5.805 B3 Ca0.163 Cr0.003 F0.042 Fe1.404 H0.509 K0.005 Mg1.728 Mn0.003
 Na0.731 O30.958 Si5.91 Ti0.09 V0.045 Zn0.009
;
_chemical_name_mineral Hydroxy-schorl
_space_group_IT_number 160
_symmetry_space_group_name_Hall 'R 3 -2"'
_symmetry_space_group_name_H-M 'R 3 m :H'
_cell_angle_alpha 90
_cell_angle_beta 90
_cell_angle_gamma 120
_cell_formula_units_Z 3
_cell_length_a 15.9821
_cell_length_b 15.9821
_cell_length_c 7.2215
_cell_volume 1597.444
_database_code_amcsd 0007056
_exptl_crystal_density_diffrn 3.128
_cod_original_sg_symbol_H-M 'R 3 m'
_cod_original_formula_sum
;Na.731 Ca.163 K.005 Fe1.404 Al5.805 Mg1.728 Ti.09 V.045 Zn.009 Cr.003 Mn.003
 Si5.91 B3 O30.958 F.042 H.509
;
_cod_database_code 9005665

loop_
_space_group_symop_operation_xyz
x,y,z
2/3+x,1/3+y,1/3+z
1/3+x,2/3+y,2/3+z
x,x-y,z
2/3+x,1/3+x-y,1/3+z
1/3+x,2/3+x-y,2/3+z
-y,-x,z
2/3-y,1/3-x,1/3+z
1/3-y,2/3-x,2/3+z
-x+y,y,z
2/3-x+y,1/3+y,1/3+z
1/3-x+y,2/3+y,2/3+z
-y,x-y,z
2/3-y,1/3+x-y,1/3+z
1/3-y,2/3+x-y,2/3+z
-x+y,-x,z
2/3-x+y,1/3-x,1/3+z
1/3-x+y,2/3-x,2/3+z

loop_
_atom_site_label
_atom_site_fract_x
_atom_site_fract_y
_atom_site_fract_z
_atom_site_occupancy
_atom_site_type_symbol
_atom_site_attached_hydrogens
NaX 0.00000 0.00000 0.23234 0.73100 Na 0
CaX 0.00000 0.00000 0.23234 0.16300 Ca 0
KX 0.00000 0.00000 0.23234 0.00500 K 0
Fe2+Y 0.12401 0.06200 0.63406 0.28600 Fe 0
AlY 0.12401 0.06200 0.63406 0.27700 Al 0
MgY 0.12401 0.06200 0.63406 0.24000 Mg 0
Fe3+Y 0.12401 0.06200 0.63406 0.14600 Fe 0
Ti4+Y 0.12401 0.06200 0.63406 0.03000 Ti 0
V3+Y 0.12401 0.06200 0.63406 0.01500 V 0
ZnY 0.12401 0.06200 0.63406 0.00300 Zn 0
Cr3+Y 0.12401 0.06200 0.63406 0.00100 Cr 0
Mn2+Y 0.12401 0.06200 0.63406 0.00100 Mn 0
AlZ 0.29844 0.26187 0.61212 0.81400 Al 0
MgZ 0.29844 0.26187 0.61212 0.16800 Mg 0
Fe3+Z 0.29844 0.26187 0.61212 0.01800 Fe 0
SiT 0.19178 0.18992 0.00000 0.98500 Si 0
AlT 0.19178 0.18992 0.00000 0.01500 Al 0
B 0.11016 0.22032 0.45471 1.00000 B 0
O-H1W 0.00000 0.00000 0.77623 0.50900 O 1
O1W 0.00000 0.00000 0.77623 0.44900 O 0
F1W 0.00000 0.00000 0.77623 0.04200 F 0
O2 0.06099 0.12198 0.48286 1.00000 O 0
O3V 0.26648 0.13324 0.51198 1.00000 O 0
O4 0.09266 0.18532 0.06979 1.00000 O 0
O5 0.18376 0.09188 0.09075 1.00000 O 0
O6 0.19641 0.18664 0.77815 1.00000 O 0
O7 0.28456 0.28446 0.08000 1.00000 O 0
O8 0.20933 0.27003 0.44199 1.00000 O 0

loop_
_cod_changelog_entry_id
_cod_changelog_entry_author
_cod_changelog_entry_date
_cod_changelog_entry_text
1
;cod-tools version 3.8.0
Id: cif_guess_AMCSD_atom_types 9581 2023-05-17 12:35:41Z saulius
;
2023-05-23T09:18:26+03:00
;Derived atom types and hydrogen counts
from atom names that follow the AMCSD naming convention
(Wat == water, O-H == hydroxyl).
;

loop_
_cod_related_entry_id
_cod_related_entry_database
_cod_related_entry_code
1 AMCSD 0007056
